data_4086364
loop_
_publ_author_name
'Casanova, Noelia'
'Esteruelas, Miguel A.'
'Gul\'ias, Mois\'es'
'Larramona, Carmen'
'Mascare\~nas, Jos\'e L'
'O\~nate, Enrique'

_publ_section_title
;
 Amide-Directed Formation of Five-Coordinate Osmium Alkylidenes from
 Alkynes.
;
_journal_issue 2
_journal_name_full Organometallics
_journal_page_first 91
_journal_page_last 99
_journal_paper_doi 10.1021/acs.organomet.5b00777
_journal_volume 35
_journal_year 2016
_chemical_formula_moiety 'C29 H55 Cl2 N O Os P2, 2(CH2 Cl2)'
_chemical_formula_sum 'C31 H59 Cl6 N O Os P2'
_chemical_formula_weight 926.63
_chemical_name_systematic
; 
 ? 
;
_space_group_IT_number 14
_symmetry_cell_setting monoclinic
_symmetry_space_group_name_Hall '-P 2yn'
_symmetry_space_group_name_H-M 'P 1 21/n 1'
_atom_sites_solution_hydrogens geom
_atom_sites_solution_primary direct
_atom_sites_solution_secondary difmap
_audit_creation_method SHELXL-97
_cell_angle_alpha 90.00
_cell_angle_beta 105.651(4)
_cell_angle_gamma 90.00
_cell_formula_units_Z 4
_cell_length_a 15.774(4)
_cell_length_b 13.012(3)
_cell_length_c 20.173(5)
_cell_measurement_reflns_used 5922
_cell_measurement_temperature 100(2)
_cell_measurement_theta_max 26
_cell_measurement_theta_min 2.4
_cell_volume 3987.0(17)
_computing_cell_refinement 'SAINT+ v. 7.56a (Bruker AXS, 2008)'
_computing_data_collection 'apex2 v. 7.0 (Bruker AXS, 2009)'
_computing_data_reduction 'SAINT+ v. 7.56a (Bruker AXS, 2008)'
_computing_molecular_graphics 'XP, SHELXTL v. 6.14 (Bruker, 2000)'
_computing_publication_material 'XCIF, SHELXTL v. 6.14 (Bruker, 2000)'
_computing_structure_refinement 'SHELXL-97 (Sheldrick, 1997)'
_computing_structure_solution 'SHELXS-97 (Sheldrick, 1990)'
_diffrn_ambient_temperature 100(2)
_diffrn_detector_area_resol_mean 8.33
_diffrn_measured_fraction_theta_full 0.999
_diffrn_measured_fraction_theta_max 0.927
_diffrn_measurement_device_type 'Bruker APEX CCD system'
_diffrn_measurement_method '\w rotations with narrow frames'
_diffrn_radiation_monochromator graphite
_diffrn_radiation_source 'fine-focus sealed tube'
_diffrn_radiation_type MoK\a
_diffrn_radiation_wavelength 0.71073
_diffrn_reflns_av_R_equivalents 0.0607
_diffrn_reflns_av_sigmaI/netI 0.0659
_diffrn_reflns_limit_h_max 20
_diffrn_reflns_limit_h_min -20
_diffrn_reflns_limit_k_max 18
_diffrn_reflns_limit_k_min -17
_diffrn_reflns_limit_l_max 22
_diffrn_reflns_limit_l_min -26
_diffrn_reflns_number 36954
_diffrn_reflns_theta_full 27.50
_diffrn_reflns_theta_max 29.56
_diffrn_reflns_theta_min 1.46
_exptl_absorpt_coefficient_mu 3.705
_exptl_absorpt_correction_T_max 0.862
_exptl_absorpt_correction_T_min 0.736
_exptl_absorpt_correction_type multi-scan
_exptl_absorpt_process_details
;
Absorption correction performed with SADABS program. This is based on the
method of Blessing: Blessing, R. H., Acta Crystallogr., Sect. A 1995, 51, 33.

SADABS: Area-Detector Absorption Correction. Bruker-AXS 
within SAINT+ package, v. 7.56a (2008).
;
_exptl_crystal_colour colourless
_exptl_crystal_density_diffrn 1.544
_exptl_crystal_density_method 'not measured'
_exptl_crystal_description 'irregular block'
_exptl_crystal_F_000 1872
_exptl_crystal_size_max 0.090
_exptl_crystal_size_mid 0.080
_exptl_crystal_size_min 0.050
_refine_diff_density_max 1.060
_refine_diff_density_min -1.109
_refine_diff_density_rms 0.142
_refine_ls_extinction_method none
_refine_ls_goodness_of_fit_ref 0.997
_refine_ls_hydrogen_treatment mixed
_refine_ls_matrix_type full
_refine_ls_number_parameters 397
_refine_ls_number_reflns 10352
_refine_ls_number_restraints 1
_refine_ls_restrained_S_all 0.997
_refine_ls_R_factor_all 0.0579
_refine_ls_R_factor_gt 0.0356
_refine_ls_shift/su_max 0.004
_refine_ls_shift/su_mean 0.000
_refine_ls_structure_factor_coef Fsqd
_refine_ls_weighting_details 'calc w=1/[\s^2^(Fo^2^)+(0.0237P)^2^+0.0000P] where P=(Fo^2^+2Fc^2^)/3'
_refine_ls_weighting_scheme calc
_refine_ls_wR_factor_gt 0.0652
_refine_ls_wR_factor_ref 0.0719
_reflns_number_gt 7741
_reflns_number_total 10352
_reflns_threshold_expression >2sigma(I)
_cod_data_source_file om5b00777_si_001.cif
_cod_data_source_block 7-enriquen132
_cod_depositor_comments
;Adding full bibliography for 4086362--4086365.cif.

 Adding full bibliography for 4086362--4086365.cif.
;
_cod_original_sg_symbol_H-M P21/n
_cod_database_code 4086364

loop_
_symmetry_equiv_pos_as_xyz
'x, y, z'
'-x+1/2, y+1/2, -z+1/2'
'-x, -y, -z'
'x-1/2, -y-1/2, z-1/2'

loop_
_atom_site_label
_atom_site_type_symbol
_atom_site_fract_x
_atom_site_fract_y
_atom_site_fract_z
_atom_site_U_iso_or_equiv
_atom_site_adp_type
_atom_site_occupancy
_atom_site_symmetry_multiplicity
_atom_site_calc_flag
_atom_site_refinement_flags
Os Os 0.259874(9) 0.355663(10) 0.009337(7) 0.01672(5) Uani 1 1 d D
H01 H 0.1998(19) 0.336(2) 0.0589(14) 0.020 Uiso 1 1 d D
P1 P 0.26144(6) 0.16993(7) 0.00214(5) 0.0194(2) Uani 1 1 d .
P2 P 0.23144(7) 0.53536(7) 0.02819(5) 0.0196(2) Uani 1 1 d .
Cl1 Cl 0.32546(6) 0.38247(7) -0.09009(5) 0.0238(2) Uani 1 1 d .
Cl2 Cl 0.11547(6) 0.34820(7) -0.07878(5) 0.0248(2) Uani 1 1 d .
Cl3 Cl 0.38247(10) 0.38926(9) 0.39294(7) 0.0578(4) Uani 1 1 d .
Cl4 Cl 0.35355(9) 0.24508(10) 0.28065(6) 0.0562(4) Uani 1 1 d .
Cl5 Cl 0.54413(9) 0.13242(10) 0.21895(8) 0.0688(5) Uani 1 1 d .
Cl6 Cl 0.72076(9) 0.17448(10) 0.20681(7) 0.0557(4) Uani 1 1 d .
O1 O 0.4977(2) 0.5024(2) 0.27646(15) 0.0365(7) Uani 1 1 d .
N1 N 0.5691(2) 0.5271(2) 0.19480(18) 0.0259(8) Uani 1 1 d .
H1 H 0.580(3) 0.563(3) 0.166(2) 0.031 Uiso 1 1 d .
C1 C 0.3517(2) 0.3580(3) 0.07814(19) 0.0197(8) Uani 1 1 d .
C2 C 0.4260(2) 0.3634(3) 0.13975(18) 0.0219(8) Uani 1 1 d .
H2A H 0.4261 0.3008 0.1676 0.026 Uiso 1 1 calc R
H2B H 0.4176 0.4231 0.1677 0.026 Uiso 1 1 calc R
C3 C 0.5159(2) 0.3732(3) 0.1247(2) 0.0245(9) Uani 1 1 d .
H3A H 0.5098 0.4171 0.0836 0.029 Uiso 1 1 calc R
H3B H 0.5354 0.3043 0.1140 0.029 Uiso 1 1 calc R
C4 C 0.5863(3) 0.4193(3) 0.1853(2) 0.0288(9) Uani 1 1 d .
H4A H 0.5872 0.3810 0.2279 0.035 Uiso 1 1 calc R
H4B H 0.6449 0.4121 0.1767 0.035 Uiso 1 1 calc R
C5 C 0.5251(3) 0.5609(3) 0.2393(2) 0.0281(9) Uani 1 1 d .
C6 C 0.5064(3) 0.6736(3) 0.2392(2) 0.0247(9) Uani 1 1 d .
C7 C 0.5469(3) 0.7476(3) 0.2083(2) 0.0273(9) Uani 1 1 d .
H7 H 0.5906 0.7275 0.1865 0.033 Uiso 1 1 calc R
C8 C 0.5241(3) 0.8495(3) 0.2091(2) 0.0280(9) Uani 1 1 d .
H8 H 0.5515 0.8993 0.1873 0.034 Uiso 1 1 calc R
C9 C 0.4609(3) 0.8799(3) 0.2418(2) 0.0383(11) Uani 1 1 d .
H9 H 0.4453 0.9503 0.2424 0.046 Uiso 1 1 calc R
C10 C 0.4209(3) 0.8069(4) 0.2734(2) 0.0437(13) Uani 1 1 d .
H10 H 0.3777 0.8270 0.2957 0.052 Uiso 1 1 calc R
C11 C 0.4443(3) 0.7051(3) 0.2721(2) 0.0381(11) Uani 1 1 d .
H11 H 0.4172 0.6554 0.2942 0.046 Uiso 1 1 calc R
C12 C 0.2000(3) 0.1119(3) 0.0592(2) 0.0244(9) Uani 1 1 d .
H12 H 0.2020 0.0356 0.0535 0.029 Uiso 1 1 calc R
C13 C 0.2417(3) 0.1353(3) 0.1353(2) 0.0294(9) Uani 1 1 d .
H13A H 0.2412 0.2097 0.1428 0.044 Uiso 1 1 calc R
H13B H 0.3026 0.1103 0.1486 0.044 Uiso 1 1 calc R
H13C H 0.2081 0.1010 0.1633 0.044 Uiso 1 1 calc R
C14 C 0.1029(3) 0.1434(3) 0.0384(2) 0.0318(10) Uani 1 1 d .
H14A H 0.0716 0.1069 0.0671 0.048 Uiso 1 1 calc R
H14B H 0.0766 0.1259 -0.0101 0.048 Uiso 1 1 calc R
H14C H 0.0982 0.2177 0.0447 0.048 Uiso 1 1 calc R
C15 C 0.3744(2) 0.1189(3) 0.0382(2) 0.0222(8) Uani 1 1 d .
H15 H 0.3936 0.1467 0.0862 0.027 Uiso 1 1 calc R
C16 C 0.3822(3) 0.0026(3) 0.0465(2) 0.0320(10) Uani 1 1 d .
H16A H 0.3700 -0.0296 0.0010 0.048 Uiso 1 1 calc R
H16B H 0.3398 -0.0221 0.0704 0.048 Uiso 1 1 calc R
H16C H 0.4420 -0.0152 0.0733 0.048 Uiso 1 1 calc R
C17 C 0.4417(3) 0.1607(3) 0.0023(2) 0.0296(10) Uani 1 1 d .
H17A H 0.5013 0.1494 0.0319 0.044 Uiso 1 1 calc R
H17B H 0.4319 0.2344 -0.0062 0.044 Uiso 1 1 calc R
H17C H 0.4347 0.1248 -0.0415 0.044 Uiso 1 1 calc R
C18 C 0.2109(3) 0.1087(3) -0.0823(2) 0.0250(9) Uani 1 1 d .
H18 H 0.1566 0.1497 -0.1031 0.030 Uiso 1 1 calc R
C19 C 0.1786(3) -0.0031(3) -0.0801(2) 0.0336(10) Uani 1 1 d .
H19A H 0.1504 -0.0266 -0.1270 0.050 Uiso 1 1 calc R
H19B H 0.1361 -0.0060 -0.0525 0.050 Uiso 1 1 calc R
H19C H 0.2289 -0.0476 -0.0592 0.050 Uiso 1 1 calc R
C20 C 0.2667(3) 0.1177(3) -0.1326(2) 0.0347(11) Uani 1 1 d .
H20A H 0.3170 0.0708 -0.1189 0.052 Uiso 1 1 calc R
H20B H 0.2880 0.1884 -0.1326 0.052 Uiso 1 1 calc R
H20C H 0.2311 0.0997 -0.1790 0.052 Uiso 1 1 calc R
C21 C 0.1810(2) 0.5503(3) 0.1003(2) 0.0237(9) Uani 1 1 d .
H21 H 0.1727 0.6256 0.1059 0.028 Uiso 1 1 calc R
C22 C 0.2390(3) 0.5112(3) 0.16909(19) 0.0277(9) Uani 1 1 d .
H22A H 0.2078 0.5193 0.2047 0.041 Uiso 1 1 calc R
H22B H 0.2938 0.5508 0.1819 0.041 Uiso 1 1 calc R
H22C H 0.2526 0.4384 0.1648 0.041 Uiso 1 1 calc R
C23 C 0.0899(2) 0.5007(3) 0.0856(2) 0.0295(10) Uani 1 1 d .
H23A H 0.0949 0.4267 0.0787 0.044 Uiso 1 1 calc R
H23B H 0.0510 0.5313 0.0439 0.044 Uiso 1 1 calc R
H23C H 0.0652 0.5125 0.1246 0.044 Uiso 1 1 calc R
C24 C 0.3330(3) 0.6132(3) 0.0592(2) 0.0244(9) Uani 1 1 d .
H24 H 0.3653 0.5813 0.1040 0.029 Uiso 1 1 calc R
C25 C 0.3203(3) 0.7260(3) 0.0763(2) 0.0322(10) Uani 1 1 d .
H25A H 0.3773 0.7561 0.1001 0.048 Uiso 1 1 calc R
H25B H 0.2805 0.7300 0.1060 0.048 Uiso 1 1 calc R
H25C H 0.2948 0.7641 0.0336 0.048 Uiso 1 1 calc R
C26 C 0.3957(3) 0.6055(3) 0.0138(2) 0.0289(10) Uani 1 1 d .
H26A H 0.3741 0.6488 -0.0271 0.043 Uiso 1 1 calc R
H26B H 0.3990 0.5340 -0.0005 0.043 Uiso 1 1 calc R
H26C H 0.4544 0.6289 0.0396 0.043 Uiso 1 1 calc R
C27 C 0.1523(3) 0.5994(3) -0.0453(2) 0.0253(9) Uani 1 1 d .
H27 H 0.1040 0.5484 -0.0628 0.030 Uiso 1 1 calc R
C28 C 0.1069(3) 0.6969(3) -0.0298(2) 0.0343(10) Uani 1 1 d .
H28A H 0.1508 0.7514 -0.0148 0.051 Uiso 1 1 calc R
H28B H 0.0783 0.6828 0.0067 0.051 Uiso 1 1 calc R
H28C H 0.0627 0.7190 -0.0715 0.051 Uiso 1 1 calc R
C29 C 0.1927(3) 0.6183(3) -0.1047(2) 0.0357(11) Uani 1 1 d .
H29A H 0.1467 0.6404 -0.1454 0.054 Uiso 1 1 calc R
H29B H 0.2198 0.5547 -0.1153 0.054 Uiso 1 1 calc R
H29C H 0.2377 0.6720 -0.0918 0.054 Uiso 1 1 calc R
C30 C 0.4330(3) 0.3126(3) 0.3436(2) 0.0296(10) Uani 1 1 d .
H30A H 0.4732 0.2632 0.3739 0.036 Uiso 1 1 calc R
H30B H 0.4684 0.3563 0.3210 0.036 Uiso 1 1 calc R
C31 C 0.6576(3) 0.1161(4) 0.2559(3) 0.0471(13) Uani 1 1 d .
H31A H 0.6738 0.1461 0.3027 0.057 Uiso 1 1 calc R
H31B H 0.6713 0.0418 0.2602 0.057 Uiso 1 1 calc R

loop_
_atom_site_aniso_label
_atom_site_aniso_U_11
_atom_site_aniso_U_22
_atom_site_aniso_U_33
_atom_site_aniso_U_23
_atom_site_aniso_U_13
_atom_site_aniso_U_12
Os 0.01601(8) 0.01441(7) 0.02038(8) -0.00032(6) 0.00602(6) 0.00086(6)
P1 0.0200(5) 0.0158(4) 0.0234(6) -0.0007(4) 0.0076(4) 0.0013(4)
P2 0.0191(5) 0.0160(5) 0.0231(6) -0.0006(4) 0.0047(4) 0.0015(4)
Cl1 0.0259(5) 0.0244(5) 0.0237(5) 0.0007(4) 0.0112(4) -0.0013(4)
Cl2 0.0186(5) 0.0211(5) 0.0316(5) -0.0005(4) 0.0012(4) 0.0009(4)
Cl3 0.0828(11) 0.0340(6) 0.0699(10) -0.0020(6) 0.0434(8) 0.0107(6)
Cl4 0.0790(10) 0.0576(8) 0.0322(7) 0.0000(6) 0.0152(7) -0.0380(7)
Cl5 0.0423(8) 0.0426(7) 0.0983(12) 0.0306(8) -0.0207(8) -0.0090(6)
Cl6 0.0620(9) 0.0607(8) 0.0486(8) 0.0048(6) 0.0219(7) 0.0146(7)
O1 0.048(2) 0.0327(17) 0.0327(18) -0.0043(13) 0.0173(15) -0.0126(14)
N1 0.027(2) 0.0226(18) 0.030(2) 0.0031(15) 0.0106(16) -0.0041(15)
C1 0.027(2) 0.0115(16) 0.024(2) 0.0007(16) 0.0126(17) 0.0017(16)
C2 0.025(2) 0.0191(18) 0.021(2) 0.0028(16) 0.0058(17) -0.0003(16)
C3 0.023(2) 0.024(2) 0.028(2) 0.0022(16) 0.0099(18) 0.0013(16)
C4 0.026(2) 0.024(2) 0.039(3) 0.0013(18) 0.011(2) 0.0011(17)
C5 0.026(2) 0.029(2) 0.028(2) -0.0024(18) 0.0047(19) -0.0102(18)
C6 0.026(2) 0.026(2) 0.022(2) -0.0054(16) 0.0068(18) -0.0066(16)
C7 0.026(2) 0.028(2) 0.029(2) -0.0033(18) 0.0084(19) -0.0030(18)
C8 0.032(2) 0.023(2) 0.030(2) -0.0006(18) 0.0093(19) -0.0067(18)
C9 0.044(3) 0.031(2) 0.043(3) -0.010(2) 0.017(2) 0.001(2)
C10 0.044(3) 0.044(3) 0.054(3) -0.014(2) 0.034(3) -0.005(2)
C11 0.046(3) 0.036(3) 0.038(3) -0.010(2) 0.022(2) -0.012(2)
C12 0.029(2) 0.0171(18) 0.032(2) 0.0031(16) 0.0160(19) 0.0011(16)
C13 0.035(2) 0.030(2) 0.027(2) 0.0037(18) 0.0134(19) 0.0000(19)
C14 0.026(2) 0.029(2) 0.044(3) 0.004(2) 0.016(2) -0.0009(19)
C15 0.022(2) 0.0201(19) 0.023(2) -0.0008(15) 0.0046(17) 0.0056(15)
C16 0.025(2) 0.025(2) 0.044(3) -0.0014(19) 0.006(2) 0.0057(17)
C17 0.021(2) 0.033(2) 0.038(3) -0.0017(18) 0.0137(19) 0.0064(17)
C18 0.029(2) 0.0173(18) 0.025(2) -0.0024(16) 0.0019(19) 0.0022(16)
C19 0.040(3) 0.022(2) 0.034(3) -0.0086(18) 0.002(2) -0.0019(19)
C20 0.044(3) 0.033(2) 0.028(2) -0.0084(18) 0.010(2) -0.005(2)
C21 0.022(2) 0.022(2) 0.028(2) -0.0017(16) 0.0077(18) 0.0062(16)
C22 0.031(2) 0.030(2) 0.023(2) -0.0039(17) 0.0096(19) 0.0011(18)
C23 0.024(2) 0.033(2) 0.036(3) 0.0012(18) 0.015(2) 0.0049(18)
C24 0.024(2) 0.022(2) 0.027(2) -0.0030(16) 0.0067(18) -0.0027(16)
C25 0.033(2) 0.0147(19) 0.045(3) -0.0074(18) 0.005(2) -0.0002(17)
C26 0.030(2) 0.022(2) 0.037(3) 0.0012(18) 0.013(2) -0.0071(17)
C27 0.028(2) 0.021(2) 0.025(2) -0.0008(16) 0.0041(18) 0.0058(17)
C28 0.033(3) 0.027(2) 0.041(3) 0.0019(19) 0.006(2) 0.0087(19)
C29 0.042(3) 0.035(2) 0.030(3) 0.0110(19) 0.010(2) 0.013(2)
C30 0.027(2) 0.027(2) 0.035(3) 0.0012(18) 0.008(2) 0.0039(18)
C31 0.039(3) 0.048(3) 0.044(3) 0.009(2) -0.006(2) 0.001(2)

loop_
_atom_type_symbol
_atom_type_description
_atom_type_scat_dispersion_real
_atom_type_scat_dispersion_imag
_atom_type_scat_source
C C 0.0033 0.0016 'International Tables Vol C Tables 4.2.6.8 and 6.1.1.4'
H H 0.0000 0.0000 'International Tables Vol C Tables 4.2.6.8 and 6.1.1.4'
N N 0.0061 0.0033 'International Tables Vol C Tables 4.2.6.8 and 6.1.1.4'
O O 0.0106 0.0060 'International Tables Vol C Tables 4.2.6.8 and 6.1.1.4'
P P 0.1023 0.0942 'International Tables Vol C Tables 4.2.6.8 and 6.1.1.4'
Cl Cl 0.1484 0.1585 'International Tables Vol C Tables 4.2.6.8 and 6.1.1.4'
Os Os -1.2165 7.6030 'International Tables Vol C Tables 4.2.6.8 and 6.1.1.4'

loop_
_geom_angle_atom_site_label_1
_geom_angle_atom_site_label_2
_geom_angle_atom_site_label_3
_geom_angle
C1 Os P1 92.67(11)
C1 Os P2 90.41(11)
P1 Os P2 167.15(3)
C1 Os Cl2 172.28(11)
P1 Os Cl2 86.58(3)
P2 Os Cl2 88.69(3)
C1 Os Cl1 101.74(12)
P1 Os Cl1 94.44(3)
P2 Os Cl1 97.14(3)
Cl2 Os Cl1 85.98(4)
C1 Os H01 90.6(12)
P1 Os H01 84.1(12)
P2 Os H01 83.4(12)
Cl2 Os H01 81.7(12)
Cl1 Os H01 167.6(12)
C18 P1 C12 103.15(18)
C18 P1 C15 109.63(18)
C12 P1 C15 102.59(17)
C18 P1 Os 118.38(12)
C12 P1 Os 110.73(12)
C15 P1 Os 110.96(12)
C21 P2 C24 101.14(17)
C21 P2 C27 104.00(17)
C24 P2 C27 110.92(19)
C21 P2 Os 111.17(12)
C24 P2 Os 113.51(12)
C27 P2 Os 114.81(12)
C5 N1 C4 123.4(3)
C5 N1 H1 123(3)
C4 N1 H1 113(3)
C2 C1 Os 175.8(3)
C1 C2 C3 114.1(3)
C1 C2 H2A 108.7
C3 C2 H2A 108.7
C1 C2 H2B 108.7
C3 C2 H2B 108.7
H2A C2 H2B 107.6
C2 C3 C4 112.5(3)
C2 C3 H3A 109.1
C4 C3 H3A 109.1
C2 C3 H3B 109.1
C4 C3 H3B 109.1
H3A C3 H3B 107.8
N1 C4 C3 111.2(3)
N1 C4 H4A 109.4
C3 C4 H4A 109.4
N1 C4 H4B 109.4
C3 C4 H4B 109.4
H4A C4 H4B 108.0
O1 C5 N1 122.4(4)
O1 C5 C6 120.4(4)
N1 C5 C6 117.1(3)
C11 C6 C7 118.6(4)
C11 C6 C5 117.0(4)
C7 C6 C5 124.3(3)
C8 C7 C6 120.6(4)
C8 C7 H7 119.7
C6 C7 H7 119.7
C7 C8 C9 120.1(4)
C7 C8 H8 119.9
C9 C8 H8 119.9
C10 C9 C8 119.7(4)
C10 C9 H9 120.1
C8 C9 H9 120.1
C11 C10 C9 119.6(4)
C11 C10 H10 120.2
C9 C10 H10 120.2
C10 C11 C6 121.4(4)
C10 C11 H11 119.3
C6 C11 H11 119.3
C13 C12 C14 110.5(3)
C13 C12 P1 112.7(3)
C14 C12 P1 111.8(3)
C13 C12 H12 107.2
C14 C12 H12 107.2
P1 C12 H12 107.2
C12 C13 H13A 109.5
C12 C13 H13B 109.5
H13A C13 H13B 109.5
C12 C13 H13C 109.5
H13A C13 H13C 109.5
H13B C13 H13C 109.5
C12 C14 H14A 109.5
C12 C14 H14B 109.5
H14A C14 H14B 109.5
C12 C14 H14C 109.5
H14A C14 H14C 109.5
H14B C14 H14C 109.5
C16 C15 C17 110.9(3)
C16 C15 P1 116.1(3)
C17 C15 P1 113.6(3)
C16 C15 H15 105.0
C17 C15 H15 105.0
P1 C15 H15 105.0
C15 C16 H16A 109.5
C15 C16 H16B 109.5
H16A C16 H16B 109.5
C15 C16 H16C 109.5
H16A C16 H16C 109.5
H16B C16 H16C 109.5
C15 C17 H17A 109.5
C15 C17 H17B 109.5
H17A C17 H17B 109.5
C15 C17 H17C 109.5
H17A C17 H17C 109.5
H17B C17 H17C 109.5
C20 C18 C19 110.3(3)
C20 C18 P1 113.5(3)
C19 C18 P1 116.2(3)
C20 C18 H18 105.3
C19 C18 H18 105.3
P1 C18 H18 105.3
C18 C19 H19A 109.5
C18 C19 H19B 109.5
H19A C19 H19B 109.5
C18 C19 H19C 109.5
H19A C19 H19C 109.5
H19B C19 H19C 109.5
C18 C20 H20A 109.5
C18 C20 H20B 109.5
H20A C20 H20B 109.5
C18 C20 H20C 109.5
H20A C20 H20C 109.5
H20B C20 H20C 109.5
C22 C21 C23 109.7(3)
C22 C21 P2 113.6(3)
C23 C21 P2 112.6(3)
C22 C21 H21 106.8
C23 C21 H21 106.8
P2 C21 H21 106.8
C21 C22 H22A 109.5
C21 C22 H22B 109.5
H22A C22 H22B 109.5
C21 C22 H22C 109.5
H22A C22 H22C 109.5
H22B C22 H22C 109.5
C21 C23 H23A 109.5
C21 C23 H23B 109.5
H23A C23 H23B 109.5
C21 C23 H23C 109.5
H23A C23 H23C 109.5
H23B C23 H23C 109.5
C26 C24 C25 110.1(3)
C26 C24 P2 113.8(3)
C25 C24 P2 116.4(3)
C26 C24 H24 105.1
C25 C24 H24 105.1
P2 C24 H24 105.1
C24 C25 H25A 109.5
C24 C25 H25B 109.5
H25A C25 H25B 109.5
C24 C25 H25C 109.5
H25A C25 H25C 109.5
H25B C25 H25C 109.5
C24 C26 H26A 109.5
C24 C26 H26B 109.5
H26A C26 H26B 109.5
C24 C26 H26C 109.5
H26A C26 H26C 109.5
H26B C26 H26C 109.5
C29 C27 C28 110.1(3)
C29 C27 P2 111.5(3)
C28 C27 P2 117.4(3)
C29 C27 H27 105.6
C28 C27 H27 105.6
P2 C27 H27 105.6
C27 C28 H28A 109.5
C27 C28 H28B 109.5
H28A C28 H28B 109.5
C27 C28 H28C 109.5
H28A C28 H28C 109.5
H28B C28 H28C 109.5
C27 C29 H29A 109.5
C27 C29 H29B 109.5
H29A C29 H29B 109.5
C27 C29 H29C 109.5
H29A C29 H29C 109.5
H29B C29 H29C 109.5
Cl3 C30 Cl4 110.5(2)
Cl3 C30 H30A 109.5
Cl4 C30 H30A 109.5
Cl3 C30 H30B 109.5
Cl4 C30 H30B 109.5
H30A C30 H30B 108.1
Cl6 C31 Cl5 112.2(3)
Cl6 C31 H31A 109.2
Cl5 C31 H31A 109.2
Cl6 C31 H31B 109.2
Cl5 C31 H31B 109.2
H31A C31 H31B 107.9

loop_
_geom_bond_atom_site_label_1
_geom_bond_atom_site_label_2
_geom_bond_distance
Os C1 1.715(4)
Os P1 2.4216(11)
Os P2 2.4302(11)
Os Cl2 2.4845(10)
Os Cl1 2.5169(10)
Os H01 1.573(10)
P1 C18 1.854(4)
P1 C12 1.854(4)
P1 C15 1.856(4)
P2 C21 1.847(4)
P2 C24 1.856(4)
P2 C27 1.857(4)
Cl3 C30 1.746(4)
Cl4 C30 1.760(4)
Cl5 C31 1.757(5)
Cl6 C31 1.755(5)
O1 C5 1.226(4)
N1 C5 1.347(5)
N1 C4 1.451(5)
N1 H1 0.80(4)
C1 C2 1.462(5)
C2 C3 1.534(5)
C2 H2A 0.9900
C2 H2B 0.9900
C3 C4 1.536(5)
C3 H3A 0.9900
C3 H3B 0.9900
C4 H4A 0.9900
C4 H4B 0.9900
C5 C6 1.496(5)
C6 C11 1.385(5)
C6 C7 1.393(5)
C7 C8 1.376(5)
C7 H7 0.9500
C8 C9 1.392(6)
C8 H8 0.9500
C9 C10 1.387(6)
C9 H9 0.9500
C10 C11 1.377(6)
C10 H10 0.9500
C11 H11 0.9500
C12 C13 1.529(5)
C12 C14 1.531(5)
C12 H12 1.0000
C13 H13A 0.9800
C13 H13B 0.9800
C13 H13C 0.9800
C14 H14A 0.9800
C14 H14B 0.9800
C14 H14C 0.9800
C15 C16 1.524(5)
C15 C17 1.536(5)
C15 H15 1.0000
C16 H16A 0.9800
C16 H16B 0.9800
C16 H16C 0.9800
C17 H17A 0.9800
C17 H17B 0.9800
C17 H17C 0.9800
C18 C20 1.518(5)
C18 C19 1.545(5)
C18 H18 1.0000
C19 H19A 0.9800
C19 H19B 0.9800
C19 H19C 0.9800
C20 H20A 0.9800
C20 H20B 0.9800
C20 H20C 0.9800
C21 C22 1.528(5)
C21 C23 1.530(5)
C21 H21 1.0000
C22 H22A 0.9800
C22 H22B 0.9800
C22 H22C 0.9800
C23 H23A 0.9800
C23 H23B 0.9800
C23 H23C 0.9800
C24 C26 1.522(5)
C24 C25 1.533(5)
C24 H24 1.0000
C25 H25A 0.9800
C25 H25B 0.9800
C25 H25C 0.9800
C26 H26A 0.9800
C26 H26B 0.9800
C26 H26C 0.9800
C27 C29 1.523(5)
C27 C28 1.529(5)
C27 H27 1.0000
C28 H28A 0.9800
C28 H28B 0.9800
C28 H28C 0.9800
C29 H29A 0.9800
C29 H29B 0.9800
C29 H29C 0.9800
C30 H30A 0.9900
C30 H30B 0.9900
C31 H31A 0.9900
C31 H31B 0.9900

loop_
_geom_hbond_atom_site_label_D
_geom_hbond_atom_site_label_H
_geom_hbond_atom_site_label_A
_geom_hbond_distance_DH
_geom_hbond_distance_HA
_geom_hbond_distance_DA
_geom_hbond_angle_DHA
_geom_hbond_site_symmetry_A
N1 H1 Cl1 0.80(4) 2.51(4) 3.242(3) 153(4) 3_665
